data_4065544
loop_
_publ_author_name
'Danopoulos, Andreas A.'
'Braunstein, Pierre'
'Stylianides, Neoklis'
'Wesolek, Marcel'

_publ_section_title
;
 Aminolysis of Bis[bis(trimethylsilyl)amido]iron and -cobalt as a
 Versatile Route to N-Heterocyclic Carbene Complexes
;
_journal_issue 24
_journal_name_full Organometallics
_journal_page_first 6514
_journal_paper_doi 10.1021/om200951m
_journal_volume 30
_journal_year 2011
_chemical_formula_moiety 'C21 H26 Cl Fe0.50 N2'
_chemical_formula_sum 'C21 H26 Cl Fe0.5 N2'
_chemical_formula_weight 369.81
_chemical_name_systematic
;
 ?
;
_space_group_IT_number 56
_symmetry_cell_setting orthorhombic
_symmetry_space_group_name_Hall '-P 2bc 2ab'
_symmetry_space_group_name_H-M 'P b n b'
_atom_sites_solution_hydrogens geom
_atom_sites_solution_primary heavy
_atom_sites_solution_secondary difmap
_audit_creation_method SHELXL-97
_cell_angle_alpha 90.00
_cell_angle_beta 90.00
_cell_angle_gamma 90.00
_cell_formula_units_Z 8
_cell_length_a 12.6776(5)
_cell_length_b 14.7608(6)
_cell_length_c 20.8701(5)
_cell_measurement_reflns_used 45974
_cell_measurement_temperature 120(2)
_cell_measurement_theta_max 27.48
_cell_measurement_theta_min 2.91
_cell_volume 3905.5(2)
_computing_cell_refinement 'DENZO (Otwinowski & Minor, 1997) & COLLECT (Hooft, R.W.W., 1998)'
_computing_data_collection 'COLLECT (Hooft, R.W.W., 1998)'
_computing_data_reduction 'DENZO (Otwinowski & Minor, 1997) & COLLECT (Hooft, R.W.W., 1998)'
_computing_molecular_graphics 'ORTEP-3 (Farrugia, 1997)'
_computing_publication_material 'enCIFer (Allen et al., 2004)'
_computing_structure_refinement 'SHELXL-97 (Sheldrick, 2008)'
_computing_structure_solution 'Dirdif-2008 (Farrugia, 2008)'
_diffrn_ambient_temperature 120(2)
_diffrn_detector_area_resol_mean 9.091
_diffrn_measured_fraction_theta_full 0.996
_diffrn_measured_fraction_theta_max 0.996
_diffrn_measurement_device_type 'Bruker-Nonius Roper CCD camera on \k-goniostat'
_diffrn_measurement_method '\f & \w scans'
_diffrn_radiation_monochromator graphite
_diffrn_radiation_source 'Bruker-Nonius FR591 rotating anode'
_diffrn_radiation_type MoK\a
_diffrn_radiation_wavelength 0.71073
_diffrn_reflns_av_R_equivalents 0.0943
_diffrn_reflns_av_sigmaI/netI 0.0726
_diffrn_reflns_limit_h_max 16
_diffrn_reflns_limit_h_min -13
_diffrn_reflns_limit_k_max 19
_diffrn_reflns_limit_k_min -17
_diffrn_reflns_limit_l_max 25
_diffrn_reflns_limit_l_min -27
_diffrn_reflns_number 27452
_diffrn_reflns_theta_full 27.51
_diffrn_reflns_theta_max 27.51
_diffrn_reflns_theta_min 3.21
_exptl_absorpt_coefficient_mu 0.557
_exptl_absorpt_correction_T_max 0.7456
_exptl_absorpt_correction_T_min 0.6310
_exptl_absorpt_correction_type multi-scan
_exptl_absorpt_process_details 'SADABS 2007/2 (Sheldrick, G.M., 2007)'
_exptl_crystal_colour colourless
_exptl_crystal_density_diffrn 1.258
_exptl_crystal_density_method 'not measured'
_exptl_crystal_description block
_exptl_crystal_F_000 1568
_exptl_crystal_size_max 0.17
_exptl_crystal_size_mid 0.16
_exptl_crystal_size_min 0.16
_refine_diff_density_max 0.441
_refine_diff_density_min -0.494
_refine_diff_density_rms 0.071
_refine_ls_extinction_method none
_refine_ls_goodness_of_fit_ref 1.042
_refine_ls_hydrogen_treatment constr
_refine_ls_matrix_type full
_refine_ls_number_parameters 226
_refine_ls_number_reflns 4480
_refine_ls_number_restraints 0
_refine_ls_restrained_S_all 1.042
_refine_ls_R_factor_all 0.0930
_refine_ls_R_factor_gt 0.0516
_refine_ls_shift/su_max 0.000
_refine_ls_shift/su_mean 0.000
_refine_ls_structure_factor_coef Fsqd
_refine_ls_weighting_details 'calc w=1/[\s^2^(Fo^2^)+(0.0421P)^2^+2.3580P] where P=(Fo^2^+2Fc^2^)/3'
_refine_ls_weighting_scheme calc
_refine_ls_wR_factor_gt 0.1032
_refine_ls_wR_factor_ref 0.1184
_reflns_number_gt 3027
_reflns_number_total 4480
_reflns_threshold_expression >2\s(I)
_cod_data_source_file om200951m_si_002.cif
_cod_data_source_block Complex1b
_cod_original_formula_sum 'C21 H26 Cl Fe0.50 N2'
_cod_database_code 4065544

loop_
_symmetry_equiv_pos_as_xyz
'x, y, z'
'-x+1/2, y+1/2, z'
'x+1/2, -y, z+1/2'
'-x, -y+1/2, z+1/2'
'-x, -y, -z'
'x-1/2, -y-1/2, -z'
'-x-1/2, y, -z-1/2'
'x, y-1/2, -z-1/2'

loop_
_atom_site_label
_atom_site_type_symbol
_atom_site_fract_x
_atom_site_fract_y
_atom_site_fract_z
_atom_site_U_iso_or_equiv
_atom_site_adp_type
_atom_site_occupancy
_atom_site_symmetry_multiplicity
_atom_site_calc_flag
_atom_site_refinement_flags
C1 C 0.36383(19) 0.02517(17) 0.20948(11) 0.0217(5) Uani 1 1 d .
C2 C 0.4512(2) -0.06880(17) 0.13524(11) 0.0253(6) Uani 1 1 d .
H2A H 0.5102 -0.0591 0.1049 0.030 Uiso 1 1 calc R
H2B H 0.4041 -0.1166 0.1183 0.030 Uiso 1 1 calc R
C3 C 0.4911(2) -0.09202(18) 0.20160(11) 0.0246(6) Uani 1 1 d .
H3A H 0.4856 -0.1578 0.2104 0.030 Uiso 1 1 calc R
H3B H 0.5650 -0.0723 0.2077 0.030 Uiso 1 1 calc R
C4 C 0.4154(2) -0.05566(17) 0.30969(11) 0.0218(5) Uani 1 1 d .
C5 C 0.4922(2) -0.01873(17) 0.34999(11) 0.0238(6) Uani 1 1 d .
C6 C 0.4882(2) -0.04320(18) 0.41441(12) 0.0272(6) Uani 1 1 d .
H6 H 0.5381 -0.0178 0.4433 0.033 Uiso 1 1 calc R
C7 C 0.4137(2) -0.10340(18) 0.43753(12) 0.0280(6) Uani 1 1 d .
H7 H 0.4134 -0.1190 0.4817 0.034 Uiso 1 1 calc R
C8 C 0.3397(2) -0.14094(17) 0.39671(12) 0.0265(6) Uani 1 1 d .
H8 H 0.2890 -0.1828 0.4124 0.032 Uiso 1 1 calc R
C9 C 0.3409(2) -0.11652(17) 0.33266(12) 0.0260(6) Uani 1 1 d .
H9 H 0.2902 -0.1416 0.3042 0.031 Uiso 1 1 calc R
C10 C 0.5823(2) 0.04018(18) 0.32582(12) 0.0287(6) Uani 1 1 d .
H10 H 0.5680 0.0556 0.2800 0.034 Uiso 1 1 calc R
C11 C 0.5931(2) 0.1287(2) 0.36319(14) 0.0369(7) Uani 1 1 d .
H11A H 0.5254 0.1609 0.3630 0.055 Uiso 1 1 calc R
H11B H 0.6472 0.1667 0.3431 0.055 Uiso 1 1 calc R
H11C H 0.6136 0.1154 0.4075 0.055 Uiso 1 1 calc R
C12 C 0.6859(2) -0.0130(2) 0.32876(14) 0.0405(7) Uani 1 1 d .
H12A H 0.7011 -0.0295 0.3733 0.061 Uiso 1 1 calc R
H12B H 0.7434 0.0245 0.3120 0.061 Uiso 1 1 calc R
H12C H 0.6796 -0.0681 0.3028 0.061 Uiso 1 1 calc R
C13 C 0.3659(2) 0.07395(16) 0.09463(11) 0.0212(5) Uani 1 1 d .
C14 C 0.4464(2) 0.12273(16) 0.06442(11) 0.0222(5) Uani 1 1 d .
C15 C 0.4187(2) 0.17099(17) 0.00927(11) 0.0257(6) Uani 1 1 d .
H15 H 0.4717 0.2036 -0.0132 0.031 Uiso 1 1 calc R
C16 C 0.3166(2) 0.17266(18) -0.01347(12) 0.0284(6) Uani 1 1 d .
H16 H 0.3003 0.2056 -0.0513 0.034 Uiso 1 1 calc R
C17 C 0.2382(2) 0.12661(17) 0.01861(12) 0.0284(6) Uani 1 1 d .
H17 H 0.1675 0.1291 0.0036 0.034 Uiso 1 1 calc R
C18 C 0.2627(2) 0.07662(18) 0.07284(12) 0.0264(6) Uani 1 1 d .
H18 H 0.2090 0.0444 0.0949 0.032 Uiso 1 1 calc R
C19 C 0.5578(2) 0.12670(18) 0.09065(12) 0.0252(6) Uani 1 1 d .
H19 H 0.5654 0.0761 0.1222 0.030 Uiso 1 1 calc R
C20 C 0.5764(3) 0.2149(2) 0.12661(17) 0.0525(9) Uani 1 1 d .
H20A H 0.5703 0.2659 0.0968 0.079 Uiso 1 1 calc R
H20B H 0.6471 0.2143 0.1455 0.079 Uiso 1 1 calc R
H20C H 0.5236 0.2212 0.1607 0.079 Uiso 1 1 calc R
C21 C 0.6401(2) 0.1123(3) 0.03854(14) 0.0452(8) Uani 1 1 d .
H21A H 0.6259 0.0552 0.0162 0.068 Uiso 1 1 calc R
H21B H 0.7104 0.1099 0.0580 0.068 Uiso 1 1 calc R
H21C H 0.6371 0.1626 0.0079 0.068 Uiso 1 1 calc R
Cl1 Cl 0.15636(5) 0.20633(4) 0.18373(3) 0.03119(18) Uani 1 1 d .
Fe1 Fe 0.2500 0.11478(3) 0.2500 0.02166(15) Uani 1 2 d S
N1 N 0.39300(17) 0.01632(14) 0.14767(9) 0.0227(5) Uani 1 1 d .
N2 N 0.41735(16) -0.03900(13) 0.24208(9) 0.0208(5) Uani 1 1 d .

loop_
_atom_site_aniso_label
_atom_site_aniso_U_11
_atom_site_aniso_U_22
_atom_site_aniso_U_33
_atom_site_aniso_U_23
_atom_site_aniso_U_13
_atom_site_aniso_U_12
C1 0.0174(13) 0.0240(13) 0.0235(13) -0.0003(10) 0.0000(10) -0.0066(11)
C2 0.0259(15) 0.0229(14) 0.0270(13) -0.0018(11) 0.0032(10) 0.0029(11)
C3 0.0240(14) 0.0257(14) 0.0242(13) -0.0011(10) 0.0012(10) 0.0029(11)
C4 0.0220(14) 0.0233(13) 0.0201(12) 0.0013(10) 0.0005(10) 0.0037(11)
C5 0.0221(14) 0.0231(13) 0.0262(13) -0.0012(11) -0.0019(10) 0.0018(11)
C6 0.0277(16) 0.0278(15) 0.0261(14) -0.0016(11) -0.0065(11) 0.0062(12)
C7 0.0353(17) 0.0264(14) 0.0222(13) 0.0019(11) 0.0008(11) 0.0060(13)
C8 0.0276(15) 0.0234(14) 0.0286(14) 0.0038(11) 0.0052(11) 0.0025(12)
C9 0.0254(14) 0.0246(14) 0.0281(13) -0.0015(11) -0.0016(11) 0.0031(12)
C10 0.0270(15) 0.0339(16) 0.0253(13) 0.0003(11) -0.0032(11) -0.0049(12)
C11 0.0292(16) 0.0381(17) 0.0433(17) -0.0023(13) -0.0071(13) -0.0058(14)
C12 0.0285(17) 0.052(2) 0.0409(17) -0.0068(14) 0.0028(13) -0.0009(14)
C13 0.0255(15) 0.0190(13) 0.0191(12) 0.0001(10) 0.0003(10) 0.0024(11)
C14 0.0226(14) 0.0229(13) 0.0213(12) -0.0010(10) -0.0003(10) 0.0033(11)
C15 0.0276(15) 0.0253(14) 0.0243(13) 0.0024(10) 0.0024(11) 0.0002(12)
C16 0.0309(16) 0.0273(14) 0.0270(14) 0.0027(11) -0.0031(11) 0.0033(12)
C17 0.0246(15) 0.0300(15) 0.0307(14) -0.0005(11) -0.0080(11) 0.0027(12)
C18 0.0259(15) 0.0242(14) 0.0290(13) -0.0024(11) 0.0011(11) -0.0018(12)
C19 0.0219(14) 0.0273(15) 0.0264(13) 0.0016(10) -0.0013(10) -0.0012(11)
C20 0.039(2) 0.048(2) 0.070(2) -0.0250(17) -0.0234(17) 0.0081(16)
C21 0.0213(16) 0.074(2) 0.0399(17) -0.0041(16) 0.0000(12) 0.0005(16)
Cl1 0.0286(4) 0.0259(3) 0.0390(4) 0.0043(3) -0.0049(3) 0.0022(3)
Fe1 0.0186(3) 0.0214(3) 0.0249(3) 0.000 0.0008(2) 0.000
N1 0.0236(12) 0.0215(11) 0.0232(11) 0.0017(9) 0.0016(9) 0.0030(9)
N2 0.0196(11) 0.0214(11) 0.0214(11) 0.0005(8) 0.0007(8) 0.0026(9)

loop_
_atom_type_symbol
_atom_type_description
_atom_type_scat_dispersion_real
_atom_type_scat_dispersion_imag
_atom_type_scat_source
C C 0.0033 0.0016 'International Tables Vol C Tables 4.2.6.8 and 6.1.1.4'
H H 0.0000 0.0000 'International Tables Vol C Tables 4.2.6.8 and 6.1.1.4'
Cl Cl 0.1484 0.1585 'International Tables Vol C Tables 4.2.6.8 and 6.1.1.4'
Fe Fe 0.3463 0.8444 'International Tables Vol C Tables 4.2.6.8 and 6.1.1.4'
N N 0.0061 0.0033 'International Tables Vol C Tables 4.2.6.8 and 6.1.1.4'

loop_
_geom_angle_atom_site_label_1
_geom_angle_atom_site_label_2
_geom_angle_atom_site_label_3
_geom_angle
_geom_angle_site_symmetry_1
_geom_angle_site_symmetry_3
N1 C1 N2 106.0(2) . .
N1 C1 Fe1 128.69(18) . .
N2 C1 Fe1 125.16(16) . .
N1 C2 C3 101.44(19) . .
N1 C2 H2A 111.5 . .
C3 C2 H2A 111.5 . .
N1 C2 H2B 111.5 . .
C3 C2 H2B 111.5 . .
H2A C2 H2B 109.3 . .
N2 C3 C2 101.03(19) . .
N2 C3 H3A 111.6 . .
C2 C3 H3A 111.6 . .
N2 C3 H3B 111.6 . .
C2 C3 H3B 111.6 . .
H3A C3 H3B 109.4 . .
C9 C4 C5 121.2(2) . .
C9 C4 N2 117.5(2) . .
C5 C4 N2 121.0(2) . .
C6 C5 C4 117.1(2) . .
C6 C5 C10 119.7(2) . .
C4 C5 C10 123.1(2) . .
C7 C6 C5 121.9(2) . .
C7 C6 H6 119.1 . .
C5 C6 H6 119.1 . .
C8 C7 C6 120.4(2) . .
C8 C7 H7 119.8 . .
C6 C7 H7 119.8 . .
C7 C8 C9 118.9(2) . .
C7 C8 H8 120.6 . .
C9 C8 H8 120.6 . .
C8 C9 C4 120.6(2) . .
C8 C9 H9 119.7 . .
C4 C9 H9 119.7 . .
C5 C10 C11 112.7(2) . .
C5 C10 C12 109.7(2) . .
C11 C10 C12 110.0(2) . .
C5 C10 H10 108.1 . .
C11 C10 H10 108.1 . .
C12 C10 H10 108.1 . .
C10 C11 H11A 109.5 . .
C10 C11 H11B 109.5 . .
H11A C11 H11B 109.5 . .
C10 C11 H11C 109.5 . .
H11A C11 H11C 109.5 . .
H11B C11 H11C 109.5 . .
C10 C12 H12A 109.5 . .
C10 C12 H12B 109.5 . .
H12A C12 H12B 109.5 . .
C10 C12 H12C 109.5 . .
H12A C12 H12C 109.5 . .
H12B C12 H12C 109.5 . .
C18 C13 C14 121.8(2) . .
C18 C13 N1 119.7(2) . .
C14 C13 N1 118.5(2) . .
C15 C14 C13 116.7(2) . .
C15 C14 C19 120.8(2) . .
C13 C14 C19 122.5(2) . .
C16 C15 C14 121.9(2) . .
C16 C15 H15 119.0 . .
C14 C15 H15 119.0 . .
C17 C16 C15 120.1(2) . .
C17 C16 H16 120.0 . .
C15 C16 H16 120.0 . .
C16 C17 C18 119.8(2) . .
C16 C17 H17 120.1 . .
C18 C17 H17 120.1 . .
C13 C18 C17 119.6(2) . .
C13 C18 H18 120.2 . .
C17 C18 H18 120.2 . .
C14 C19 C20 110.8(2) . .
C14 C19 C21 112.1(2) . .
C20 C19 C21 111.4(3) . .
C14 C19 H19 107.4 . .
C20 C19 H19 107.4 . .
C21 C19 H19 107.4 . .
C19 C20 H20A 109.5 . .
C19 C20 H20B 109.5 . .
H20A C20 H20B 109.5 . .
C19 C20 H20C 109.5 . .
H20A C20 H20C 109.5 . .
H20B C20 H20C 109.5 . .
C19 C21 H21A 109.5 . .
C19 C21 H21B 109.5 . .
H21A C21 H21B 109.5 . .
C19 C21 H21C 109.5 . .
H21A C21 H21C 109.5 . .
H21B C21 H21C 109.5 . .
C1 Fe1 C1 103.33(13) 7_656 .
C1 Fe1 Cl1 118.80(7) 7_656 7_656
C1 Fe1 Cl1 104.90(7) . 7_656
C1 Fe1 Cl1 104.90(7) 7_656 .
C1 Fe1 Cl1 118.80(7) . .
Cl1 Fe1 Cl1 106.90(4) 7_656 .
C1 N1 C13 127.9(2) . .
C1 N1 C2 112.75(19) . .
C13 N1 C2 119.12(18) . .
C1 N2 C4 127.5(2) . .
C1 N2 C3 113.59(19) . .
C4 N2 C3 118.76(19) . .

loop_
_geom_bond_atom_site_label_1
_geom_bond_atom_site_label_2
_geom_bond_distance
_geom_bond_site_symmetry_2
C1 N1 1.348(3) .
C1 N2 1.349(3) .
C1 Fe1 2.132(3) .
C2 N1 1.480(3) .
C2 C3 1.513(3) .
C2 H2A 0.9900 .
C2 H2B 0.9900 .
C3 N2 1.483(3) .
C3 H3A 0.9900 .
C3 H3B 0.9900 .
C4 C9 1.390(4) .
C4 C5 1.397(3) .
C4 N2 1.432(3) .
C5 C6 1.393(3) .
C5 C10 1.522(4) .
C6 C7 1.383(4) .
C6 H6 0.9500 .
C7 C8 1.383(4) .
C7 H7 0.9500 .
C8 C9 1.385(3) .
C8 H8 0.9500 .
C9 H9 0.9500 .
C10 C11 1.528(4) .
C10 C12 1.531(4) .
C10 H10 1.0000 .
C11 H11A 0.9800 .
C11 H11B 0.9800 .
C11 H11C 0.9800 .
C12 H12A 0.9800 .
C12 H12B 0.9800 .
C12 H12C 0.9800 .
C13 C18 1.386(4) .
C13 C14 1.400(3) .
C13 N1 1.438(3) .
C14 C15 1.399(3) .
C14 C19 1.515(3) .
C15 C16 1.379(4) .
C15 H15 0.9500 .
C16 C17 1.378(4) .
C16 H16 0.9500 .
C17 C18 1.386(4) .
C17 H17 0.9500 .
C18 H18 0.9500 .
C19 C20 1.521(4) .
C19 C21 1.522(4) .
C19 H19 1.0000 .
C20 H20A 0.9800 .
C20 H20B 0.9800 .
C20 H20C 0.9800 .
C21 H21A 0.9800 .
C21 H21B 0.9800 .
C21 H21C 0.9800 .
Cl1 Fe1 2.2690(7) .
Fe1 C1 2.132(3) 7_656
Fe1 Cl1 2.2690(7) 7_656

loop_
_geom_torsion_atom_site_label_1
_geom_torsion_atom_site_label_2
_geom_torsion_atom_site_label_3
_geom_torsion_atom_site_label_4
_geom_torsion
_geom_torsion_site_symmetry_4
N1 C2 C3 N2 20.7(2) .
C9 C4 C5 C6 -2.2(4) .
N2 C4 C5 C6 -175.9(2) .
C9 C4 C5 C10 173.3(2) .
N2 C4 C5 C10 -0.5(4) .
C4 C5 C6 C7 1.8(4) .
C10 C5 C6 C7 -173.8(2) .
C5 C6 C7 C8 -0.4(4) .
C6 C7 C8 C9 -0.7(4) .
C7 C8 C9 C4 0.3(4) .
C5 C4 C9 C8 1.1(4) .
N2 C4 C9 C8 175.1(2) .
C6 C5 C10 C11 -55.1(3) .
C4 C5 C10 C11 129.6(3) .
C6 C5 C10 C12 67.9(3) .
C4 C5 C10 C12 -107.5(3) .
C18 C13 C14 C15 -2.9(4) .
N1 C13 C14 C15 173.9(2) .
C18 C13 C14 C19 174.9(2) .
N1 C13 C14 C19 -8.2(3) .
C13 C14 C15 C16 1.7(4) .
C19 C14 C15 C16 -176.2(2) .
C14 C15 C16 C17 0.6(4) .
C15 C16 C17 C18 -1.7(4) .
C14 C13 C18 C17 1.9(4) .
N1 C13 C18 C17 -174.9(2) .
C16 C17 C18 C13 0.5(4) .
C15 C14 C19 C20 77.6(3) .
C13 C14 C19 C20 -100.2(3) .
C15 C14 C19 C21 -47.6(3) .
C13 C14 C19 C21 134.6(3) .
N1 C1 Fe1 C1 118.4(2) 7_656
N2 C1 Fe1 C1 -57.47(18) 7_656
N1 C1 Fe1 Cl1 -116.5(2) 7_656
N2 C1 Fe1 Cl1 67.7(2) 7_656
N1 C1 Fe1 Cl1 2.8(2) .
N2 C1 Fe1 Cl1 -173.04(17) .
N2 C1 N1 C13 -173.7(2) .
Fe1 C1 N1 C13 9.9(4) .
N2 C1 N1 C2 12.5(3) .
Fe1 C1 N1 C2 -163.97(18) .
C18 C13 N1 C1 -68.5(3) .
C14 C13 N1 C1 114.6(3) .
C18 C13 N1 C2 105.0(3) .
C14 C13 N1 C2 -71.9(3) .
C3 C2 N1 C1 -21.9(3) .
C3 C2 N1 C13 163.7(2) .
N1 C1 N2 C4 178.3(2) .
Fe1 C1 N2 C4 -5.1(3) .
N1 C1 N2 C3 2.9(3) .
Fe1 C1 N2 C3 179.57(17) .
C9 C4 N2 C1 90.4(3) .
C5 C4 N2 C1 -95.6(3) .
C9 C4 N2 C3 -94.6(3) .
C5 C4 N2 C3 79.5(3) .
C2 C3 N2 C1 -16.0(3) .
C2 C3 N2 C4 168.3(2) .
